data_7124915
loop_
_publ_author_name
'Zhou, Xiaorong'
'Peng, Zhixing'
'Zhao, Hongyang'
'Zhang, Zhiyin'
'Lu, Ping'
'Wang, Yanguang'

_publ_section_title
;
 Rh-Catalyzed annulations of N-methoxybenzamides with ketenimines:
 synthesis of 3-aminoisoindolinones and 3-diarylmethyleneisoindolinones
 with strong aggregation induced emission properties.
;
_journal_issue 70
_journal_name_full 'Chemical communications (Cambridge, England)'
_journal_page_first 10676
_journal_page_last 10679
_journal_paper_doi 10.1039/c6cc05456k
_journal_volume 52
_journal_year 2016
_chemical_formula_moiety 'C28 H23 Br N2 O2'
_chemical_formula_sum 'C28 H23 Br N2 O2'
_chemical_formula_weight 499.39
_space_group_crystal_system monoclinic
_space_group_IT_number 14
_space_group_name_Hall '-P 2ybc'
_space_group_name_H-M_alt 'P 1 21/c 1'
_atom_sites_solution_hydrogens geom
_atom_sites_solution_primary direct
_atom_sites_solution_secondary difmap
_audit_creation_date 2014-06-13
_audit_creation_method
;
Olex2 1.2
(compiled 2014.03.20 svn.r2914 for OlexSys, GUI svn.r4816)
;
_audit_update_record
;
2015-06-06 deposited with the CCDC.
2016-08-02 downloaded from the CCDC.
;
_cell_angle_alpha 90.00
_cell_angle_beta 99.636(4)
_cell_angle_gamma 90.00
_cell_formula_units_Z 4
_cell_length_a 8.1067(3)
_cell_length_b 15.9970(7)
_cell_length_c 18.8373(7)
_cell_measurement_reflns_used 4987
_cell_measurement_temperature 293(2)
_cell_measurement_theta_max 67.2771
_cell_measurement_theta_min 3.6437
_cell_volume 2408.41(17)
_computing_cell_refinement
;
CrysAlisPro, Agilent Technologies,
Version 1.171.35.11 (release 16-05-2011 CrysAlis171 .NET)
(compiled May 16 2011,17:55:39)
;
_computing_data_collection
;
CrysAlisPro, Agilent Technologies,
Version 1.171.35.11 (release 16-05-2011 CrysAlis171 .NET)
(compiled May 16 2011,17:55:39)
;
_computing_data_reduction
;
CrysAlisPro, Agilent Technologies,
Version 1.171.35.11 (release 16-05-2011 CrysAlis171 .NET)
(compiled May 16 2011,17:55:39)
;
_computing_molecular_graphics 'Olex2 (Dolomanov et al., 2009)'
_computing_publication_material 'Olex2 (Dolomanov et al., 2009)'
_computing_structure_refinement 'ShelXL (Sheldrick, 2008)'
_computing_structure_solution 'ShelXS (Sheldrick, 2008)'
_diffrn_ambient_temperature 293.15
_diffrn_detector_area_resol_mean 10.3592
_diffrn_measured_fraction_theta_full 0.962
_diffrn_measured_fraction_theta_max 0.962
_diffrn_measurement_device_type 'Xcalibur, Atlas, Gemini ultra'
_diffrn_measurement_method '\w scans'
_diffrn_orient_matrix_UB_11 0.0292614000
_diffrn_orient_matrix_UB_12 -0.0386645000
_diffrn_orient_matrix_UB_13 0.0759493000
_diffrn_orient_matrix_UB_21 0.0497242000
_diffrn_orient_matrix_UB_22 -0.0834139000
_diffrn_orient_matrix_UB_23 -0.0314773000
_diffrn_orient_matrix_UB_31 0.1838823000
_diffrn_orient_matrix_UB_32 0.0287533000
_diffrn_orient_matrix_UB_33 0.0109341000
_diffrn_radiation_monochromator mirror
_diffrn_radiation_type CuK\a
_diffrn_radiation_wavelength 1.54184
_diffrn_reflns_av_R_equivalents 0.0544
_diffrn_reflns_av_unetI/netI 0.0389
_diffrn_reflns_limit_h_max 9
_diffrn_reflns_limit_h_min -9
_diffrn_reflns_limit_k_max 18
_diffrn_reflns_limit_k_min -15
_diffrn_reflns_limit_l_max 22
_diffrn_reflns_limit_l_min -16
_diffrn_reflns_number 8040
_diffrn_reflns_theta_full 67.39
_diffrn_reflns_theta_max 67.39
_diffrn_reflns_theta_min 3.65
_diffrn_source 'Enhance Ultra (Cu) X-ray Source'
_exptl_absorpt_coefficient_mu 2.539
_exptl_absorpt_correction_T_max 1.00000
_exptl_absorpt_correction_T_min 0.36120
_exptl_absorpt_correction_type multi-scan
_exptl_absorpt_process_details
;
CrysAlisPro, Agilent Technologies,
Version 1.171.35.11 (release 16-05-2011 CrysAlis171 .NET)
(compiled May 16 2011,17:55:39)
Empirical absorption correction using spherical harmonics,
 implemented in SCALE3 ABSPACK scaling algorithm.
;
_exptl_crystal_colour colorless
_exptl_crystal_density_diffrn 1.377
_exptl_crystal_density_method 'not measured'
_exptl_crystal_description platelet
_exptl_crystal_F_000 1024
_exptl_crystal_size_max 0.3
_exptl_crystal_size_mid 0.28
_exptl_crystal_size_min 0.15
_refine_diff_density_max 2.609
_refine_diff_density_min -0.859
_refine_diff_density_rms 0.176
_refine_ls_extinction_method none
_refine_ls_goodness_of_fit_ref 1.839
_refine_ls_hydrogen_treatment constr
_refine_ls_matrix_type full
_refine_ls_number_parameters 299
_refine_ls_number_reflns 4169
_refine_ls_number_restraints 0
_refine_ls_restrained_S_all 1.839
_refine_ls_R_factor_all 0.1332
_refine_ls_R_factor_gt 0.1289
_refine_ls_shift/su_max 0.001
_refine_ls_shift/su_mean 0.000
_refine_ls_structure_factor_coef Fsqd
_refine_ls_weighting_details 'calc w=1/[\s^2^(Fo^2^)+(0.2000P)^2^+0.0000P] where P=(Fo^2^+2Fc^2^)/3'
_refine_ls_weighting_scheme calc
_refine_ls_wR_factor_gt 0.3940
_refine_ls_wR_factor_ref 0.3992
_reflns_number_gt 3857
_reflns_number_total 4169
_reflns_threshold_expression >2sigma(I)
_cod_data_source_file c6cc05456k2.cif
_cod_data_source_block 140611_zxr_505_059_cu
_cod_original_cell_volume 2408.41(16)
_cod_database_code 7124915
_chemical_oxdiff_formula 'c10 h10 n2 o8 Br1'
_reflns_odcompleteness_completeness 98.97
_reflns_odcompleteness_iscentric 1
_reflns_odcompleteness_theta 64.99
_olex2_refinement_description
;
1. Fixed Uiso
 At 1.2 times of:
  All C(H) groups, All N(H) groups
 At 1.5 times of:
  All C(H,H,H) groups
2.a Ternary CH refined with riding coordinates:
 C16(H16)
2.b Aromatic/amide H refined with riding coordinates:
 N1(H1), C2(H2), C3(H3), C4(H4), C5(H5), C11(H11), C12(H12), C14(H14),
 C15(H15), C18(H18), C19(H19), C20(H20), C21(H21), C22(H22), C24(H24), C25(H25),
  C26(H26), C27(H27), C28(H28)
2.c Idealised Me refined as rotating group:
 C9(H9A,H9B,H9C)
;

loop_
_space_group_symop_id
_space_group_symop_operation_xyz
1 'x, y, z'
2 '-x, y+1/2, -z+1/2'
3 '-x, -y, -z'
4 'x, -y-1/2, z-1/2'

loop_
_atom_site_label
_atom_site_type_symbol
_atom_site_fract_x
_atom_site_fract_y
_atom_site_fract_z
_atom_site_U_iso_or_equiv
_atom_site_adp_type
_atom_site_occupancy
_atom_site_calc_flag
_atom_site_refinement_flags_posn
Br1 Br 1.13128(10) 0.02102(5) -0.12736(4) 0.0664(5) Uani 1 d .
O1 O 0.7308(9) 0.3251(5) 0.1758(4) 0.094(2) Uani 1 d .
O2 O 0.6599(8) 0.3847(3) 0.0325(4) 0.0754(16) Uani 1 d .
N1 N 0.5546(8) 0.2295(4) -0.0606(3) 0.0599(15) Uani 1 d .
H1 H 0.4885 0.2473 -0.0981 0.072 Uiso 1 calc R
N2 N 0.6352(8) 0.3039(3) 0.0543(3) 0.0561(14) Uani 1 d .
C1 C 0.5878(8) 0.1989(4) 0.1270(3) 0.0515(15) Uani 1 d .
C2 C 0.5860(11) 0.1437(6) 0.1842(4) 0.071(2) Uani 1 d .
H2 H 0.6384 0.1584 0.2302 0.085 Uiso 1 calc R
C3 C 0.5073(14) 0.0680(7) 0.1726(6) 0.088(3) Uani 1 d .
H3 H 0.5024 0.0318 0.2108 0.105 Uiso 1 calc R
C4 C 0.4365(11) 0.0466(6) 0.1045(7) 0.083(3) Uani 1 d .
H4 H 0.3861 -0.0056 0.0968 0.099 Uiso 1 calc R
C5 C 0.4361(10) 0.0988(5) 0.0466(4) 0.0652(19) Uani 1 d .
H5 H 0.3883 0.0821 0.0004 0.078 Uiso 1 calc R
C6 C 0.5101(8) 0.1782(5) 0.0590(4) 0.0499(14) Uani 1 d .
C7 C 0.5111(8) 0.2515(4) 0.0081(3) 0.0504(14) Uani 1 d .
C8 C 0.6588(9) 0.2818(5) 0.1266(4) 0.0574(16) Uani 1 d .
C9 C 0.8286(14) 0.3921(6) 0.0197(8) 0.100(4) Uani 1 d .
H9A H 0.8382 0.3658 -0.0253 0.150 Uiso 1 calc GR
H9B H 0.9030 0.3653 0.0579 0.150 Uiso 1 calc GR
H9C H 0.8577 0.4501 0.0177 0.150 Uiso 1 calc GR
C10 C 0.6884(9) 0.1837(4) -0.0730(3) 0.0501(14) Uani 1 d .
C11 C 0.8172(8) 0.1545(4) -0.0180(3) 0.0461(13) Uani 1 d .
H11 H 0.8153 0.1683 0.0298 0.055 Uiso 1 calc R
C12 C 0.9438(8) 0.1062(4) -0.0352(3) 0.0478(13) Uani 1 d .
H12 H 1.0244 0.0846 0.0011 0.057 Uiso 1 calc R
C13 C 0.9522(8) 0.0895(4) -0.1059(3) 0.0455(13) Uani 1 d .
C14 C 0.8351(9) 0.1206(4) -0.1614(3) 0.0513(14) Uani 1 d .
H14 H 0.8431 0.1093 -0.2091 0.062 Uiso 1 calc R
C15 C 0.7059(9) 0.1688(4) -0.1442(3) 0.0526(15) Uani 1 d .
H15 H 0.6288 0.1919 -0.1811 0.063 Uiso 1 calc R
C16 C 0.3222(8) 0.2826(4) -0.0057(3) 0.0521(14) Uani 1 d .
H16 H 0.2534 0.2320 -0.0127 0.062 Uiso 1 calc R
C17 C 0.2801(9) 0.3250(6) 0.0630(4) 0.0639(18) Uani 1 d .
C18 C 0.3114(12) 0.4065(7) 0.0802(6) 0.086(3) Uani 1 d .
H18 H 0.3599 0.4419 0.0504 0.103 Uiso 1 calc R
C19 C 0.267(2) 0.4353(13) 0.1457(11) 0.140(7) Uani 1 d .
H19 H 0.2850 0.4913 0.1580 0.168 Uiso 1 calc R
C20 C 0.202(3) 0.387(2) 0.1892(8) 0.182(13) Uani 1 d .
H20 H 0.1798 0.4079 0.2327 0.218 Uiso 1 calc R
C21 C 0.167(2) 0.3066(18) 0.1706(11) 0.152(8) Uani 1 d .
H21 H 0.1178 0.2727 0.2012 0.183 Uiso 1 calc R
C22 C 0.2034(14) 0.2733(8) 0.1070(6) 0.093(3) Uani 1 d .
H22 H 0.1771 0.2182 0.0942 0.111 Uiso 1 calc R
C23 C 0.2683(8) 0.3362(4) -0.0731(3) 0.0475(13) Uani 1 d .
C24 C 0.3458(14) 0.4061(5) -0.0940(5) 0.074(2) Uani 1 d .
H24 H 0.4446 0.4243 -0.0658 0.088 Uiso 1 calc R
C25 C 0.2823(19) 0.4502(7) -0.1550(6) 0.099(3) Uani 1 d .
H25 H 0.3379 0.4972 -0.1680 0.119 Uiso 1 calc R
C26 C 0.1398(16) 0.4248(7) -0.1956(7) 0.097(3) Uani 1 d .
H26 H 0.0944 0.4568 -0.2353 0.117 Uiso 1 calc R
C27 C 0.0616(14) 0.3566(9) -0.1816(7) 0.104(4) Uani 1 d .
H27 H -0.0324 0.3386 -0.2131 0.124 Uiso 1 calc R
C28 C 0.1219(12) 0.3093(7) -0.1167(5) 0.079(2) Uani 1 d .
H28 H 0.0646 0.2624 -0.1046 0.094 Uiso 1 calc R

loop_
_atom_site_aniso_label
_atom_site_aniso_U_11
_atom_site_aniso_U_22
_atom_site_aniso_U_33
_atom_site_aniso_U_23
_atom_site_aniso_U_13
_atom_site_aniso_U_12
Br1 0.0739(7) 0.0777(8) 0.0516(7) -0.0021(3) 0.0221(4) 0.0254(4)
O1 0.091(4) 0.104(5) 0.082(4) -0.052(4) 0.002(3) -0.015(4)
O2 0.071(3) 0.048(3) 0.110(5) 0.003(3) 0.026(3) 0.010(2)
N1 0.068(3) 0.074(4) 0.037(2) 0.005(2) 0.006(2) 0.024(3)
N2 0.065(3) 0.045(3) 0.062(3) -0.002(2) 0.020(3) 0.005(2)
C1 0.052(3) 0.063(4) 0.041(3) -0.007(3) 0.010(2) 0.008(3)
C2 0.072(4) 0.094(6) 0.047(3) 0.011(4) 0.014(3) 0.015(4)
C3 0.090(6) 0.097(7) 0.083(6) 0.032(5) 0.034(5) 0.014(6)
C4 0.068(5) 0.061(4) 0.129(9) 0.037(5) 0.046(5) 0.019(4)
C5 0.060(4) 0.066(4) 0.068(4) -0.018(4) 0.005(3) 0.010(3)
C6 0.042(3) 0.062(4) 0.047(3) -0.010(3) 0.010(2) 0.004(3)
C7 0.050(3) 0.057(3) 0.044(3) -0.005(3) 0.007(2) 0.010(3)
C8 0.056(3) 0.069(4) 0.047(3) -0.017(3) 0.009(3) 0.007(3)
C9 0.080(6) 0.063(5) 0.166(11) 0.019(6) 0.050(7) 0.006(4)
C10 0.063(4) 0.047(3) 0.041(3) 0.004(2) 0.012(3) 0.011(3)
C11 0.052(3) 0.050(3) 0.036(3) 0.000(2) 0.007(2) 0.008(3)
C12 0.054(3) 0.046(3) 0.043(3) 0.002(2) 0.008(2) 0.006(3)
C13 0.049(3) 0.042(3) 0.049(3) 0.002(2) 0.019(2) 0.009(2)
C14 0.066(4) 0.052(3) 0.039(3) 0.004(2) 0.017(3) 0.004(3)
C15 0.064(4) 0.061(3) 0.035(3) 0.007(2) 0.013(2) 0.007(3)
C16 0.054(3) 0.049(3) 0.053(3) -0.001(3) 0.009(3) 0.007(3)
C17 0.057(4) 0.083(5) 0.054(4) -0.002(3) 0.018(3) 0.024(4)
C18 0.069(5) 0.092(6) 0.100(7) -0.038(5) 0.021(5) 0.012(5)
C19 0.106(9) 0.169(15) 0.140(13) -0.090(13) 0.007(9) 0.030(10)
C20 0.172(18) 0.31(4) 0.076(8) -0.027(14) 0.043(10) 0.11(2)
C21 0.134(13) 0.22(2) 0.121(12) 0.052(14) 0.086(11) 0.068(15)
C22 0.087(6) 0.097(7) 0.104(8) 0.017(6) 0.044(6) 0.024(5)
C23 0.051(3) 0.043(3) 0.050(3) -0.002(2) 0.015(3) 0.007(2)
C24 0.095(6) 0.051(4) 0.074(5) 0.006(3) 0.013(4) -0.007(4)
C25 0.133(10) 0.070(5) 0.093(7) 0.026(5) 0.018(7) 0.008(6)
C26 0.105(8) 0.079(6) 0.101(7) 0.033(6) -0.005(6) 0.014(6)
C27 0.081(6) 0.103(8) 0.113(9) 0.006(7) -0.025(6) 0.003(6)
C28 0.080(5) 0.077(5) 0.077(5) 0.006(4) 0.010(4) -0.012(4)

loop_
_atom_type_symbol
_atom_type_description
_atom_type_scat_dispersion_real
_atom_type_scat_dispersion_imag
_atom_type_scat_source
C C 0.0181 0.0091 'International Tables Vol C Tables 4.2.6.8 and 6.1.1.4'
H H 0.0000 0.0000 'International Tables Vol C Tables 4.2.6.8 and 6.1.1.4'
Br Br -0.6763 1.2805 'International Tables Vol C Tables 4.2.6.8 and 6.1.1.4'
N N 0.0311 0.0180 'International Tables Vol C Tables 4.2.6.8 and 6.1.1.4'
O O 0.0492 0.0322 'International Tables Vol C Tables 4.2.6.8 and 6.1.1.4'

loop_
_geom_angle_atom_site_label_1
_geom_angle_atom_site_label_2
_geom_angle_atom_site_label_3
_geom_angle
N2 O2 C9 108.5(6)
C7 N1 H1 116.3
C10 N1 H1 116.3
C10 N1 C7 127.4(5)
O2 N2 C7 118.4(6)
O2 N2 C8 121.7(6)
C8 N2 C7 113.7(6)
C2 C1 C8 129.8(7)
C6 C1 C2 120.5(7)
C6 C1 C8 109.7(6)
C1 C2 H2 120.0
C3 C2 C1 120.1(8)
C3 C2 H2 120.0
C2 C3 H3 120.5
C4 C3 C2 119.0(8)
C4 C3 H3 120.5
C3 C4 H4 118.6
C3 C4 C5 122.8(10)
C5 C4 H4 118.6
C4 C5 H5 120.9
C4 C5 C6 118.1(8)
C6 C5 H5 120.9
C1 C6 C5 119.4(7)
C1 C6 C7 110.8(6)
C5 C6 C7 129.8(6)
N1 C7 N2 115.0(6)
N1 C7 C6 114.0(5)
N1 C7 C16 107.6(5)
N2 C7 C6 98.2(5)
N2 C7 C16 117.5(5)
C6 C7 C16 103.8(5)
O1 C8 N2 124.7(8)
O1 C8 C1 130.8(8)
N2 C8 C1 104.4(6)
O2 C9 H9A 109.5
O2 C9 H9B 109.5
O2 C9 H9C 109.5
H9A C9 H9B 109.5
H9A C9 H9C 109.5
H9B C9 H9C 109.5
N1 C10 C11 124.1(6)
N1 C10 C15 118.0(6)
C15 C10 C11 117.8(6)
C10 C11 H11 119.9
C12 C11 C10 120.1(6)
C12 C11 H11 119.9
C11 C12 H12 119.9
C11 C12 C13 120.1(5)
C13 C12 H12 119.9
C12 C13 Br1 118.7(4)
C12 C13 C14 121.7(5)
C14 C13 Br1 119.6(5)
C13 C14 H14 120.8
C13 C14 C15 118.4(5)
C15 C14 H14 120.8
C10 C15 H15 119.2
C14 C15 C10 121.6(6)
C14 C15 H15 119.2
C7 C16 H16 105.9
C17 C16 C7 109.9(5)
C17 C16 H16 105.9
C23 C16 C7 116.4(6)
C23 C16 H16 105.9
C23 C16 C17 112.0(5)
C18 C17 C16 124.2(8)
C18 C17 C22 120.8(9)
C22 C17 C16 115.0(8)
C17 C18 H18 121.4
C17 C18 C19 117.1(14)
C19 C18 H18 121.4
C18 C19 H19 118.5
C20 C19 C18 123.0(19)
C20 C19 H19 118.5
C19 C20 H20 120.3
C19 C20 C21 119.4(14)
C21 C20 H20 120.3
C20 C21 H21 119.2
C20 C21 C22 121.6(17)
C22 C21 H21 119.2
C17 C22 H22 121.0
C21 C22 C17 118.0(14)
C21 C22 H22 121.0
C24 C23 C16 127.7(7)
C24 C23 C28 117.9(7)
C28 C23 C16 114.3(6)
C23 C24 H24 118.9
C23 C24 C25 122.2(9)
C25 C24 H24 118.9
C24 C25 H25 120.3
C26 C25 C24 119.3(11)
C26 C25 H25 120.3
C25 C26 H26 118.7
C27 C26 C25 122.6(10)
C27 C26 H26 118.7
C26 C27 H27 120.1
C26 C27 C28 119.8(10)
C28 C27 H27 120.1
C23 C28 C27 118.0(9)
C23 C28 H28 121.0
C27 C28 H28 121.0

loop_
_geom_bond_atom_site_label_1
_geom_bond_atom_site_label_2
_geom_bond_distance
Br1 C13 1.916(6)
O1 C8 1.225(9)
O2 N2 1.380(8)
O2 C9 1.433(12)
N1 H1 0.8600
N1 C7 1.441(8)
N1 C10 1.361(9)
N2 C7 1.476(9)
N2 C8 1.389(9)
C1 C2 1.394(11)
C1 C6 1.369(9)
C1 C8 1.447(11)
C2 H2 0.9300
C2 C3 1.369(16)
C3 H3 0.9300
C3 C4 1.359(16)
C4 H4 0.9300
C4 C5 1.374(13)
C5 H5 0.9300
C5 C6 1.407(11)
C6 C7 1.516(10)
C7 C16 1.589(8)
C9 H9A 0.9600
C9 H9B 0.9600
C9 H9C 0.9600
C10 C11 1.422(8)
C10 C15 1.392(9)
C11 H11 0.9300
C11 C12 1.366(9)
C12 H12 0.9300
C12 C13 1.371(9)
C13 C14 1.382(9)
C14 H14 0.9300
C14 C15 1.382(10)
C15 H15 0.9300
C16 H16 0.9800
C16 C17 1.548(9)
C16 C23 1.533(9)
C17 C18 1.357(14)
C17 C22 1.389(14)
C18 H18 0.9300
C18 C19 1.419(19)
C19 H19 0.9300
C19 C20 1.30(4)
C20 H20 0.9300
C20 C21 1.35(4)
C21 H21 0.9300
C21 C22 1.39(2)
C22 H22 0.9300
C23 C24 1.372(11)
C23 C28 1.393(11)
C24 H24 0.9300
C24 C25 1.373(14)
C25 H25 0.9300
C25 C26 1.338(18)
C26 H26 0.9300
C26 C27 1.311(18)
C27 H27 0.9300
C27 C28 1.450(16)
C28 H28 0.9300

loop_
_geom_torsion_atom_site_label_1
_geom_torsion_atom_site_label_2
_geom_torsion_atom_site_label_3
_geom_torsion_atom_site_label_4
_geom_torsion
Br1 C13 C14 C15 179.1(5)
O2 N2 C7 N1 67.3(7)
O2 N2 C7 C6 -171.3(6)
O2 N2 C7 C16 -61.0(8)
O2 N2 C8 O1 -14.0(11)
O2 N2 C8 C1 168.4(6)
N1 C7 C16 C17 -167.8(6)
N1 C7 C16 C23 -39.1(8)
N1 C10 C11 C12 177.6(7)
N1 C10 C15 C14 -177.8(7)
N2 C7 C16 C17 -36.0(8)
N2 C7 C16 C23 92.7(7)
C1 C2 C3 C4 2.2(13)
C1 C6 C7 N1 135.7(6)
C1 C6 C7 N2 13.5(6)
C1 C6 C7 C16 -107.5(6)
C2 C1 C6 C5 -3.5(10)
C2 C1 C6 C7 173.3(6)
C2 C1 C8 O1 -2.1(14)
C2 C1 C8 N2 175.3(7)
C2 C3 C4 C5 -1.9(14)
C3 C4 C5 C6 -1.1(12)
C4 C5 C6 C1 3.8(10)
C4 C5 C6 C7 -172.3(7)
C5 C6 C7 N1 -48.0(9)
C5 C6 C7 N2 -170.1(7)
C5 C6 C7 C16 68.8(8)
C6 C1 C2 C3 0.5(12)
C6 C1 C8 O1 176.1(8)
C6 C1 C8 N2 -6.6(8)
C6 C7 C16 C17 71.0(7)
C6 C7 C16 C23 -160.3(5)
C7 N1 C10 C11 -5.0(12)
C7 N1 C10 C15 179.3(7)
C7 N2 C8 O1 -165.9(7)
C7 N2 C8 C1 16.5(7)
C7 C16 C17 C18 85.1(9)
C7 C16 C17 C22 -95.9(8)
C7 C16 C23 C24 -51.2(10)
C7 C16 C23 C28 129.5(8)
C8 N2 C7 N1 -139.9(6)
C8 N2 C7 C6 -18.5(7)
C8 N2 C7 C16 91.8(7)
C8 C1 C2 C3 178.5(8)
C8 C1 C6 C5 178.2(6)
C8 C1 C6 C7 -5.1(8)
C9 O2 N2 C7 -116.5(9)
C9 O2 N2 C8 92.9(10)
C10 N1 C7 N2 62.4(10)
C10 N1 C7 C6 -50.0(10)
C10 N1 C7 C16 -164.6(7)
C10 C11 C12 C13 3.6(10)
C11 C10 C15 C14 6.1(10)
C11 C12 C13 Br1 -179.7(5)
C11 C12 C13 C14 0.2(10)
C12 C13 C14 C15 -0.8(10)
C13 C14 C15 C10 -2.5(11)
C15 C10 C11 C12 -6.6(10)
C16 C17 C18 C19 -179.3(9)
C16 C17 C22 C21 177.9(11)
C16 C23 C24 C25 -178.3(9)
C16 C23 C28 C27 179.8(9)
C17 C16 C23 C24 76.5(9)
C17 C16 C23 C28 -102.9(8)
C17 C18 C19 C20 1(2)
C18 C17 C22 C21 -3.0(16)
C18 C19 C20 C21 -3(3)
C19 C20 C21 C22 2(3)
C20 C21 C22 C17 1(2)
C22 C17 C18 C19 1.8(15)
C23 C16 C17 C18 -45.9(10)
C23 C16 C17 C22 133.1(8)
C23 C24 C25 C26 0.4(19)
C24 C23 C28 C27 0.4(14)
C24 C25 C26 C27 -4(2)
C25 C26 C27 C28 5(2)
C26 C27 C28 C23 -3.4(19)
C28 C23 C24 C25 1.0(14)
